data_4346691
loop_
_publ_author_name
'Stubbs, Naomi E.'
'Sch\"afer, Andr\'e'
'Robertson, Alasdair P. M.'
'Leitao, Erin M.'
'Jurca, Titel'
'Sparkes, Hazel A.'
'Woodall, Christopher H.'
'Haddow, Mairi F.'
'Manners, Ian'

_publ_section_title
;
 B-Methylated Amine-Boranes: Substituent Redistribution, Catalytic
 Dehydrogenation, and Facile Metal-Free Hydrogen Transfer Reactions.
;
_journal_issue 22
_journal_name_full 'Inorganic chemistry'
_journal_page_first 10878
_journal_page_last 10889
_journal_paper_doi 10.1021/acs.inorgchem.5b01946
_journal_volume 54
_journal_year 2015
_chemical_formula_moiety 'C7 H20 B N'
_chemical_formula_sum 'C7 H20 B N'
_chemical_formula_weight 129.05
_space_group_crystal_system monoclinic
_space_group_IT_number 14
_space_group_name_Hall '-P 2yn'
_space_group_name_H-M_alt 'P 1 21/n 1'
_atom_sites_solution_hydrogens mixed
_audit_creation_date 2014-07-03
_audit_creation_method
;
Olex2 1.2
(compiled 2014.06.27 svn.r2953 for OlexSys, GUI svn.r4855)
;
_cell_angle_alpha 90
_cell_angle_beta 102.214(2)
_cell_angle_gamma 90
_cell_formula_units_Z 4
_cell_length_a 7.8792(2)
_cell_length_b 15.2145(5)
_cell_length_c 7.9608(2)
_cell_measurement_reflns_used 5981
_cell_measurement_temperature 100.00
_cell_measurement_theta_max 37.56
_cell_measurement_theta_min 2.68
_cell_volume 932.72(5)
_computing_cell_refinement 'SAINT v8.27A (Bruker, 2012)'
_computing_data_reduction 'SAINT v8.27A (Bruker, 2012)'
_computing_molecular_graphics 'Olex2 (Dolomanov et al., 2009)'
_computing_publication_material 'Olex2 (Dolomanov et al., 2009)'
_computing_structure_refinement 'ShelXL (Sheldrick, 2008)'
_diffrn_ambient_temperature 100.00
_diffrn_detector 'Bruker area detector'
_diffrn_detector_type 'CCD area detector'
_diffrn_measured_fraction_theta_full 0.998
_diffrn_measured_fraction_theta_max 0.996
_diffrn_measurement_device 'Bruker Apex II kappa CCDC area detector'
_diffrn_measurement_device_type 'Bruker Apex II kappa CCDC area detector'
_diffrn_measurement_method '\f and \w scans'
_diffrn_radiation_monochromator graphite
_diffrn_radiation_type MoK\a
_diffrn_radiation_wavelength 0.71073
_diffrn_reflns_av_R_equivalents 0.0447
_diffrn_reflns_av_unetI/netI 0.0443
_diffrn_reflns_Laue_measured_fraction_full 0.998
_diffrn_reflns_Laue_measured_fraction_max 0.996
_diffrn_reflns_limit_h_max 13
_diffrn_reflns_limit_h_min -15
_diffrn_reflns_limit_k_max 28
_diffrn_reflns_limit_k_min -30
_diffrn_reflns_limit_l_max 15
_diffrn_reflns_limit_l_min -15
_diffrn_reflns_number 31003
_diffrn_reflns_point_group_measured_fraction_full 0.998
_diffrn_reflns_point_group_measured_fraction_max 0.996
_diffrn_reflns_theta_full 25.242
_diffrn_reflns_theta_max 45.257
_diffrn_reflns_theta_min 2.677
_diffrn_source 'fine-focus sealed tube'
_diffrn_standards_number 0
_exptl_absorpt_coefficient_mu 0.051
_exptl_absorpt_correction_T_max 0.7489
_exptl_absorpt_correction_T_min 0.6812
_exptl_absorpt_correction_type multi-scan
_exptl_absorpt_process_details
;
SADABS-2012/1 (Bruker,2012) was used for absorption correction.
wR2(int) was 0.0569 before and 0.0451 after correction.
The Ratio of minimum to maximum transmission is 0.9096.
The \l/2 correction factor is 0.0015.
;
_exptl_crystal_colour colourless
_exptl_crystal_colour_primary colourless
_exptl_crystal_density_diffrn 0.919
_exptl_crystal_description block
_exptl_crystal_F_000 296
_exptl_crystal_size_max 0.78
_exptl_crystal_size_mid 0.58
_exptl_crystal_size_min 0.38
_refine_diff_density_max 0.395
_refine_diff_density_min -0.283
_refine_diff_density_rms 0.047
_refine_ls_extinction_method none
_refine_ls_goodness_of_fit_ref 1.039
_refine_ls_hydrogen_treatment mixed
_refine_ls_matrix_type full
_refine_ls_number_parameters 95
_refine_ls_number_reflns 7760
_refine_ls_number_restraints 0
_refine_ls_restrained_S_all 1.039
_refine_ls_R_factor_all 0.0894
_refine_ls_R_factor_gt 0.0483
_refine_ls_shift/su_max 0.001
_refine_ls_shift/su_mean 0.000
_refine_ls_structure_factor_coef Fsqd
_refine_ls_weighting_details 'w=1/[\s^2^(Fo^2^)+(0.0626P)^2^+0.0501P] where P=(Fo^2^+2Fc^2^)/3'
_refine_ls_weighting_scheme calc
_refine_ls_wR_factor_gt 0.1185
_refine_ls_wR_factor_ref 0.1362
_reflns_Friedel_coverage 0.000
_reflns_number_gt 5025
_reflns_number_total 7760
_reflns_threshold_expression 'I > 2\s(I)'
_cod_data_source_file ic5b01946_si_004.cif
_cod_data_source_block test
_cod_database_code 4346691
_shelxl_version_number 2013-4
_shelx_space_group_comment
;
The symmetry employed for this shelxl refinement is uniquely defined
by the following loop, which should always be used as a source of
symmetry information in preference to the above space-group names.
They are only intended as comments.
;
_olex2_refinement_description
;
1. Fixed Uiso
 At 1.2 times of:
  All C(H) groups, All N(H) groups
 At 1.5 times of:
  All C(H,H,H) groups
2.a Ternary CH refined with riding coordinates:
 C1(H1), N2(H2), C3(H3)
2.b Idealised Me refined as rotating group:
 C5(H5A,H5B,H5C), C6(H6A,H6B,H6C), C7(H7A,H7B,H7C), C8(H8A,H8B,H8C), C2(H2A,
 H2B,H2C)
;
_olex2_submission_special_instructions 'No special instructions were received'

loop_
_space_group_symop_operation_xyz
'x, y, z'
'-x+1/2, y+1/2, -z+1/2'
'-x, -y, -z'
'x-1/2, -y-1/2, z-1/2'

loop_
_atom_site_label
_atom_site_type_symbol
_atom_site_fract_x
_atom_site_fract_y
_atom_site_fract_z
_atom_site_U_iso_or_equiv
_atom_site_adp_type
_atom_site_occupancy
_atom_site_site_symmetry_order
_atom_site_calc_flag
_atom_site_refinement_flags_posn
C1 C 0.11936(6) 0.82813(3) 0.38407(6) 0.01609(8) Uani 1 1 d .
H1 H 0.1068 0.7691 0.4353 0.019 Uiso 1 1 calc R
N2 N 0.22921(4) 0.81545(2) 0.25086(5) 0.01202(6) Uani 1 1 d .
H2 H 0.1467 0.7902 0.1495 0.014 Uiso 1 1 calc R
C3 C 0.28921(5) 0.90061(3) 0.18383(6) 0.01403(7) Uani 1 1 d .
H3 H 0.2051 0.9477 0.1988 0.017 Uiso 1 1 calc R
B4 B 0.37687(7) 0.73930(3) 0.30433(8) 0.01773(9) Uani 1 1 d .
C5 C -0.06280(7) 0.85926(5) 0.30105(8) 0.02580(11) Uani 1 1 d .
H5A H -0.0567 0.9184 0.2539 0.039 Uiso 1 1 calc GR
H5B H -0.1347 0.8606 0.3875 0.039 Uiso 1 1 calc GR
H5C H -0.1142 0.8188 0.2083 0.039 Uiso 1 1 calc GR
C6 C 0.28110(8) 0.64456(4) 0.29212(9) 0.02658(11) Uani 1 1 d .
H6A H 0.2083 0.6416 0.3777 0.040 Uiso 1 1 calc GR
H6B H 0.3686 0.5978 0.3144 0.040 Uiso 1 1 calc GR
H6C H 0.2085 0.6370 0.1769 0.040 Uiso 1 1 calc GR
C7 C 0.46930(6) 0.92924(3) 0.27884(7) 0.01942(9) Uani 1 1 d .
H7A H 0.4749 0.9279 0.4030 0.029 Uiso 1 1 calc GR
H7B H 0.4923 0.9891 0.2439 0.029 Uiso 1 1 calc GR
H7C H 0.5566 0.8891 0.2508 0.029 Uiso 1 1 calc GR
C8 C 0.20290(7) 0.88820(4) 0.53086(7) 0.02390(10) Uani 1 1 d .
H8A H 0.3193 0.8664 0.5824 0.036 Uiso 1 1 calc GR
H8B H 0.1318 0.8891 0.6180 0.036 Uiso 1 1 calc GR
H8C H 0.2115 0.9478 0.4869 0.036 Uiso 1 1 calc GR
C2 C 0.28360(7) 0.89121(4) -0.00745(6) 0.02429(11) Uani 1 1 d .
H2A H 0.3666 0.8460 -0.0255 0.036 Uiso 1 1 calc GR
H2B H 0.3143 0.9474 -0.0533 0.036 Uiso 1 1 calc GR
H2C H 0.1663 0.8741 -0.0669 0.036 Uiso 1 1 calc GR
H4A H 0.4487(12) 0.7554(6) 0.4362(12) 0.028(2) Uiso 1 1 d .
H4B H 0.4637(12) 0.7456(6) 0.2090(12) 0.027(2) Uiso 1 1 d .

loop_
_atom_site_aniso_label
_atom_site_aniso_U_11
_atom_site_aniso_U_22
_atom_site_aniso_U_33
_atom_site_aniso_U_23
_atom_site_aniso_U_13
_atom_site_aniso_U_12
C1 0.01519(16) 0.01985(19) 0.01389(16) -0.00048(13) 0.00458(12) -0.00189(13)
N2 0.01183(12) 0.01211(13) 0.01164(13) -0.00041(10) 0.00139(10) -0.00105(10)
C3 0.01426(14) 0.01325(16) 0.01434(15) 0.00217(12) 0.00250(12) -0.00060(12)
B4 0.01604(18) 0.01273(19) 0.0229(2) 0.00064(16) 0.00062(16) 0.00123(14)
C5 0.01497(18) 0.0378(3) 0.0251(2) -0.0041(2) 0.00537(16) 0.00369(18)
C6 0.0264(2) 0.01320(19) 0.0371(3) 0.00061(18) -0.0001(2) -0.00175(16)
C7 0.01735(17) 0.01777(19) 0.0219(2) 0.00020(15) 0.00122(14) -0.00542(14)
C8 0.0260(2) 0.0318(3) 0.01474(18) -0.00651(17) 0.00624(16) -0.00492(19)
C2 0.0256(2) 0.0331(3) 0.01415(18) 0.00408(17) 0.00407(16) -0.00721(19)

loop_
_atom_type_symbol
_atom_type_description
_atom_type_scat_dispersion_real
_atom_type_scat_dispersion_imag
_atom_type_scat_source
C C 0.0033 0.0016 'International Tables Vol C Tables 4.2.6.8 and 6.1.1.4'
H H 0.0000 0.0000 'International Tables Vol C Tables 4.2.6.8 and 6.1.1.4'
B B 0.0013 0.0007 'International Tables Vol C Tables 4.2.6.8 and 6.1.1.4'
N N 0.0061 0.0033 'International Tables Vol C Tables 4.2.6.8 and 6.1.1.4'

loop_
_geom_angle_atom_site_label_1
_geom_angle_atom_site_label_2
_geom_angle_atom_site_label_3
_geom_angle
N2 C1 H1 106.9
N2 C1 C5 111.16(4)
N2 C1 C8 113.32(4)
C5 C1 H1 106.9
C8 C1 H1 106.9
C8 C1 C5 111.21(4)
C1 N2 H2 104.1
C1 N2 B4 112.86(4)
C3 N2 C1 113.86(3)
C3 N2 H2 104.1
C3 N2 B4 116.13(3)
B4 N2 H2 104.1
N2 C3 H3 107.9
N2 C3 C7 113.39(4)
N2 C3 C2 109.11(4)
C7 C3 H3 107.9
C2 C3 H3 107.9
C2 C3 C7 110.53(4)
N2 B4 H4A 106.4(5)
N2 B4 H4B 105.4(5)
C6 B4 N2 108.56(4)
C6 B4 H4A 113.0(5)
C6 B4 H4B 112.1(5)
H4A B4 H4B 110.9(7)
C1 C5 H5A 109.5
C1 C5 H5B 109.5
C1 C5 H5C 109.5
H5A C5 H5B 109.5
H5A C5 H5C 109.5
H5B C5 H5C 109.5
B4 C6 H6A 109.5
B4 C6 H6B 109.5
B4 C6 H6C 109.5
H6A C6 H6B 109.5
H6A C6 H6C 109.5
H6B C6 H6C 109.5
C3 C7 H7A 109.5
C3 C7 H7B 109.5
C3 C7 H7C 109.5
H7A C7 H7B 109.5
H7A C7 H7C 109.5
H7B C7 H7C 109.5
C1 C8 H8A 109.5
C1 C8 H8B 109.5
C1 C8 H8C 109.5
H8A C8 H8B 109.5
H8A C8 H8C 109.5
H8B C8 H8C 109.5
C3 C2 H2A 109.5
C3 C2 H2B 109.5
C3 C2 H2C 109.5
H2A C2 H2B 109.5
H2A C2 H2C 109.5
H2B C2 H2C 109.5

loop_
_geom_bond_atom_site_label_1
_geom_bond_atom_site_label_2
_geom_bond_distance
C1 H1 1.0000
C1 N2 1.5163(6)
C1 C5 1.5231(7)
C1 C8 1.5194(7)
N2 H2 1.0000
N2 C3 1.5145(6)
N2 B4 1.6332(6)
C3 H3 1.0000
C3 C7 1.5235(6)
C3 C2 1.5207(7)
B4 C6 1.6204(8)
B4 H4A 1.110(10)
B4 H4B 1.129(10)
C5 H5A 0.9800
C5 H5B 0.9800
C5 H5C 0.9800
C6 H6A 0.9800
C6 H6B 0.9800
C6 H6C 0.9800
C7 H7A 0.9800
C7 H7B 0.9800
C7 H7C 0.9800
C8 H8A 0.9800
C8 H8B 0.9800
C8 H8C 0.9800
C2 H2A 0.9800
C2 H2B 0.9800
C2 H2C 0.9800

loop_
_geom_torsion_atom_site_label_1
_geom_torsion_atom_site_label_2
_geom_torsion_atom_site_label_3
_geom_torsion_atom_site_label_4
_geom_torsion
C1 N2 C3 C7 94.46(4)
C1 N2 C3 C2 -141.88(4)
C1 N2 B4 C6 70.19(5)
C3 N2 B4 C6 -155.72(4)
B4 N2 C3 C7 -39.18(5)
B4 N2 C3 C2 84.48(5)
C5 C1 N2 C3 74.41(5)
C5 C1 N2 B4 -150.43(4)
C8 C1 N2 C3 -51.70(5)
C8 C1 N2 B4 83.46(5)
